data_2225119
loop_
_publ_author_name
'Selig, Roland'
'Schollmeyer, Dieter'
'Schlosser, Joachim'
'Albrecht, Wolfgang'
'Laufer, Stefan'

_publ_section_title 7-[4-(4-Fluorophenyl)-2-methylsulfanyl-1<i>H</i>-imidazol-5-yl]tetrazolo[1,5-<i>a</i>]pyridine
_journal_coeditor_code SU2158
_journal_issue 2
_journal_name_full 'Acta Crystallographica Section E'
_journal_page_first o451
_journal_paper_doi 10.1107/S1600536810002680
_journal_volume 66
_journal_year 2010
_chemical_formula_iupac 'C15 H11 F N6 S'
_chemical_formula_moiety 'C15 H11 F N6 S'
_chemical_formula_sum 'C15 H11 F N6 S'
_chemical_formula_weight 326.36
_chemical_name_systematic
;
7-[4-(4-Fluorophenyl)-2-methylsulfanyl-1<i>H</i>-imidazol-
5-yl]tetrazolo[1,5-<i>a</i>]pyridine
;
_space_group_IT_number 14
_symmetry_cell_setting monoclinic
_symmetry_space_group_name_Hall '-P 2ybc'
_symmetry_space_group_name_H-M 'P 1 21/c 1'
_atom_sites_solution_hydrogens geom
_atom_sites_solution_primary direct
_atom_sites_solution_secondary difmap
_audit_creation_method SHELXL-97
_cell_angle_alpha 90.00
_cell_angle_beta 100.292(3)
_cell_angle_gamma 90.00
_cell_formula_units_Z 4
_cell_length_a 9.8342(7)
_cell_length_b 18.1908(6)
_cell_length_c 8.2374(7)
_cell_measurement_reflns_used 25
_cell_measurement_temperature 193(2)
_cell_measurement_theta_max 70
_cell_measurement_theta_min 65
_cell_volume 1449.89(17)
_computing_cell_refinement '<i>CAD-4 Software</i> (Enraf--Nonius, 1989)'
_computing_data_collection '<i>CAD-4 Software</i> (Enraf--Nonius, 1989)'
_computing_data_reduction 'CORINC (Dr\"ager & Gattow, 1971)'
_computing_molecular_graphics 'PLATON (Spek, 2009)'
_computing_publication_material 'PLATON (Spek, 2009)'
_computing_structure_refinement 'SHELXL97 (Sheldrick, 2008)'
_computing_structure_solution 'SIR97 (Altomare <i>et al.</i>,  1999)'
_diffrn_ambient_temperature 193(2)
_diffrn_measured_fraction_theta_full 1.000
_diffrn_measured_fraction_theta_max 1.000
_diffrn_measurement_device '\k-geometry diffractometer'
_diffrn_measurement_device_type 'Enraf--Nonius CAD-4'
_diffrn_measurement_method \w/2\q
_diffrn_radiation_monochromator graphite
_diffrn_radiation_type CuK\a
_diffrn_radiation_wavelength 1.54178
_diffrn_reflns_av_R_equivalents 0.0563
_diffrn_reflns_av_sigmaI/netI 0.0515
_diffrn_reflns_limit_h_max 11
_diffrn_reflns_limit_h_min -11
_diffrn_reflns_limit_k_max 22
_diffrn_reflns_limit_k_min -22
_diffrn_reflns_limit_l_max 0
_diffrn_reflns_limit_l_min -10
_diffrn_reflns_number 5760
_diffrn_reflns_theta_full 69.88
_diffrn_reflns_theta_max 69.88
_diffrn_reflns_theta_min 4.57
_diffrn_standards_decay_% 3
_diffrn_standards_interval_time 60
_diffrn_standards_number 3
_exptl_absorpt_coefficient_mu 2.169
_exptl_absorpt_correction_T_max 0.999
_exptl_absorpt_correction_T_min 0.866
_exptl_absorpt_correction_type psi-scan
_exptl_absorpt_process_details '(CORINC; Dr\"ager & Gattow, 1971)'
_exptl_crystal_colour colourless
_exptl_crystal_density_diffrn 1.495
_exptl_crystal_density_method 'not measured'
_exptl_crystal_description plate
_exptl_crystal_F_000 672
_exptl_crystal_size_max 0.30
_exptl_crystal_size_mid 0.20
_exptl_crystal_size_min 0.10
_refine_diff_density_max 0.367
_refine_diff_density_min -0.300
_refine_ls_extinction_coef 0.0014(2)
_refine_ls_extinction_expression Fc^*^=kFc[1+0.001xFc^2^\l^3^/sin(2\q)]^-1/4^
_refine_ls_extinction_method 'SHELXL97 (Sheldrick, 2008)'
_refine_ls_goodness_of_fit_ref 1.055
_refine_ls_hydrogen_treatment constr
_refine_ls_matrix_type full
_refine_ls_number_parameters 210
_refine_ls_number_reflns 2733
_refine_ls_number_restraints 0
_refine_ls_restrained_S_all 1.055
_refine_ls_R_factor_all 0.0432
_refine_ls_R_factor_gt 0.0379
_refine_ls_shift/su_max 0.001
_refine_ls_shift/su_mean 0.000
_refine_ls_structure_factor_coef Fsqd
_refine_ls_weighting_details 'calc w=1/[\s^2^(Fo^2^)+(0.0510P)^2^+0.5315P] where P=(Fo^2^+2Fc^2^)/3'
_refine_ls_weighting_scheme calc
_refine_ls_wR_factor_obs 0.1029
_refine_ls_wR_factor_ref 0.1070
_reflns_number_gt 2403
_reflns_number_total 2733
_reflns_threshold_expression I>2sigma(I)
_cod_data_source_file su2158.cif
_cod_data_source_block I
_cod_original_sg_symbol_H-M 'P 21/c'
_cod_database_code 2225119
_cod_database_fobs_code 2225119

loop_
_symmetry_equiv_pos_site_id
_symmetry_equiv_pos_as_xyz
1 x,y,z
2 -x,1/2+y,1/2-z
3 -x,-y,-z
4 x,1/2-y,1/2+z

loop_
_atom_site_aniso_label
_atom_site_aniso_U_11
_atom_site_aniso_U_22
_atom_site_aniso_U_33
_atom_site_aniso_U_12
_atom_site_aniso_U_13
_atom_site_aniso_U_23
S20 0.0311(3) 0.0261(3) 0.0757(4) 0.0036(2) 0.0258(2) -0.0011(2)
F19 0.0400(6) 0.0307(6) 0.0661(8) -0.0095(5) 0.0210(6) 0.0042(5)
N1 0.0261(7) 0.0188(7) 0.0413(8) 0.0027(5) 0.0087(6) 0.0029(6)
N2 0.0264(7) 0.0217(7) 0.0478(9) 0.0046(6) 0.0104(6) 0.0033(6)
N3 0.0264(7) 0.0230(7) 0.0436(9) 0.0066(6) 0.0112(6) 0.0017(6)
N3A 0.0207(6) 0.0193(6) 0.0304(7) 0.0018(5) 0.0066(5) 0.0006(5)
N8 0.0218(7) 0.0208(7) 0.0377(8) 0.0005(5) 0.0073(6) -0.0022(6)
N10 0.0239(7) 0.0182(6) 0.0395(8) 0.0026(5) 0.0067(6) -0.0020(6)
C4 0.0273(8) 0.0208(8) 0.0342(9) -0.0014(6) 0.0113(7) 0.0034(7)
C5 0.0304(8) 0.0185(8) 0.0311(9) -0.0003(6) 0.0076(7) 0.0027(7)
C6 0.0209(7) 0.0192(7) 0.0255(8) 0.0000(6) 0.0019(6) -0.0016(6)
C7 0.0202(7) 0.0204(7) 0.0293(8) -0.0014(6) 0.0059(6) -0.0012(6)
C7A 0.0211(7) 0.0191(7) 0.0286(8) -0.0018(6) 0.0037(6) 0.0000(6)
C9 0.0219(8) 0.0219(8) 0.0390(9) 0.0005(6) 0.0062(7) -0.0014(7)
C11 0.0228(8) 0.0194(8) 0.0287(8) 0.0020(6) 0.0027(6) -0.0015(6)
C12 0.0221(8) 0.0198(8) 0.0275(8) 0.0007(6) 0.0031(6) -0.0004(6)
C13 0.0265(8) 0.0193(8) 0.0262(8) 0.0003(6) 0.0043(6) -0.0028(6)
C14 0.0283(9) 0.0198(8) 0.0364(10) 0.0018(7) 0.0022(7) 0.0005(7)
C15 0.0246(8) 0.0256(8) 0.0432(10) 0.0009(7) 0.0044(7) -0.0034(8)
C16 0.0320(9) 0.0227(8) 0.0382(9) -0.0057(7) 0.0133(7) -0.0041(7)
C17 0.0389(10) 0.0212(8) 0.0299(9) 0.0016(7) 0.0088(7) 0.0025(7)
C18 0.0280(8) 0.0222(8) 0.0288(8) 0.0027(6) 0.0026(7) -0.0005(6)
C21 0.0417(11) 0.0295(10) 0.0608(13) -0.0047(8) 0.0255(10) -0.0009(9)

loop_
_atom_site_type_symbol
_atom_site_label
_atom_site_fract_x
_atom_site_fract_y
_atom_site_fract_z
_atom_site_U_iso_or_equiv
_atom_site_thermal_displace_type
_atom_site_calc_flag
_atom_site_refinement_flags
_atom_site_occupancy
S S20 0.84423(5) 0.32567(2) 0.15709(8) 0.0423(2) Uani . . 1.000
F F19 0.09192(12) 0.08344(6) 0.37488(16) 0.0442(4) Uani . . 1.000
N N1 0.29691(15) 0.61704(7) 0.31439(19) 0.0284(4) Uani . . 1.000
N N2 0.18289(15) 0.63452(8) 0.3762(2) 0.0315(4) Uani . . 1.000
N N3 0.12953(15) 0.57831(8) 0.4381(2) 0.0304(4) Uani . . 1.000
N N3A 0.21213(13) 0.52053(7) 0.41594(17) 0.0232(4) Uani . . 1.000
N N8 0.62050(14) 0.39105(8) 0.25381(18) 0.0265(4) Uani . . 1.000
N N10 0.61319(14) 0.26910(7) 0.24463(18) 0.0271(4) Uani . . 1.000
C C4 0.20076(17) 0.44913(9) 0.4666(2) 0.0267(5) Uani . . 1.000
C C5 0.29443(17) 0.40040(9) 0.4318(2) 0.0264(5) Uani . . 1.000
C C6 0.40054(16) 0.42075(8) 0.3415(2) 0.0221(4) Uani . . 1.000
C C7 0.41195(16) 0.49369(9) 0.2991(2) 0.0231(4) Uani . . 1.000
C C7A 0.31553(16) 0.54434(9) 0.3388(2) 0.0230(4) Uani . . 1.000
C C9 0.68541(17) 0.33087(9) 0.2239(2) 0.0275(5) Uani . . 1.000
C C11 0.49088(16) 0.29071(9) 0.2895(2) 0.0239(5) Uani . . 1.000
C C12 0.49810(16) 0.36671(9) 0.2974(2) 0.0233(5) Uani . . 1.000
C C13 0.38534(16) 0.23580(9) 0.3073(2) 0.0241(5) Uani . . 1.000
C C14 0.24524(17) 0.24835(9) 0.2461(2) 0.0286(5) Uani . . 1.000
C C15 0.14573(18) 0.19732(10) 0.2673(2) 0.0313(5) Uani . . 1.000
C C16 0.18916(19) 0.13307(9) 0.3491(2) 0.0301(5) Uani . . 1.000
C C17 0.32598(19) 0.11634(9) 0.4043(2) 0.0297(5) Uani . . 1.000
C C18 0.42396(18) 0.16837(9) 0.3835(2) 0.0266(5) Uani . . 1.000
C C21 0.8749(2) 0.42202(11) 0.1351(3) 0.0420(7) Uani . . 1.000
H H4 0.12940 0.43470 0.52390 0.0320 Uiso calc R 1.000
H H5 0.29010 0.35100 0.46820 0.0320 Uiso calc R 1.000
H H7 0.48390 0.50930 0.24390 0.0280 Uiso calc R 1.000
H H10 0.64590 0.22270 0.23220 0.0320 Uiso . R 1.000
H H14 0.21790 0.29280 0.18890 0.0340 Uiso calc R 1.000
H H15 0.05050 0.20630 0.22690 0.0380 Uiso calc R 1.000
H H17 0.35240 0.07040 0.45520 0.0360 Uiso calc R 1.000
H H18 0.51900 0.15820 0.42160 0.0320 Uiso calc R 1.000
H H21A 0.80250 0.44270 0.05010 0.0630 Uiso calc R 1.000
H H21B 0.96520 0.42910 0.10280 0.0630 Uiso calc R 1.000
H H21C 0.87380 0.44690 0.24030 0.0630 Uiso calc R 1.000

loop_
_atom_type_symbol
_atom_type_description
_atom_type_scat_dispersion_real
_atom_type_scat_dispersion_imag
_atom_type_scat_source
C C 0.0181 0.0091 'International Tables Vol C Tables 4.2.6.8 and 6.1.1.4'
H H 0.0000 0.0000 'International Tables Vol C Tables 4.2.6.8 and 6.1.1.4'
N N 0.0311 0.0180 'International Tables Vol C Tables 4.2.6.8 and 6.1.1.4'
F F 0.0727 0.0534 'International Tables Vol C Tables 4.2.6.8 and 6.1.1.4'
S S 0.3331 0.5567 'International Tables Vol C Tables 4.2.6.8 and 6.1.1.4'

loop_
_geom_angle_atom_site_label_1
_geom_angle_atom_site_label_2
_geom_angle_atom_site_label_3
_geom_angle_site_symmetry_1
_geom_angle_site_symmetry_2
_geom_angle_site_symmetry_3
_geom_angle
_geom_angle_publ_flag
C9 S20 C21 . . . 98.90(9) no
N2 N1 C7A . . . 105.98(13) no
N1 N2 N3 . . . 112.64(14) no
N2 N3 N3A . . . 105.28(14) no
N3 N3A C4 . . . 127.32(14) no
N3 N3A C7A . . . 109.28(13) no
C4 N3A C7A . . . 123.36(14) no
C9 N8 C12 . . . 104.82(14) no
C9 N10 C11 . . . 107.42(13) no
C11 N10 H10 . . . 129.00 no
C9 N10 H10 . . . 123.00 no
N3A C4 C5 . . . 117.50(15) no
C4 C5 C6 . . . 121.98(15) no
C5 C6 C7 . . . 118.59(14) no
C5 C6 C12 . . . 121.68(14) no
C7 C6 C12 . . . 119.71(14) no
C6 C7 C7A . . . 118.90(15) no
N3A C7A C7 . . . 119.48(14) no
N1 C7A N3A . . . 106.81(14) no
N1 C7A C7 . . . 133.70(15) no
S20 C9 N8 . . . 126.57(13) no
S20 C9 N10 . . . 120.80(12) no
N8 C9 N10 . . . 112.59(15) no
N10 C11 C12 . . . 104.93(14) no
C12 C11 C13 . . . 134.93(15) no
N10 C11 C13 . . . 120.00(14) no
N8 C12 C11 . . . 110.22(14) no
C6 C12 C11 . . . 130.65(15) no
N8 C12 C6 . . . 119.13(14) no
C14 C13 C18 . . . 118.41(15) no
C11 C13 C14 . . . 121.46(15) no
C11 C13 C18 . . . 120.11(15) no
C13 C14 C15 . . . 121.26(15) no
C14 C15 C16 . . . 117.82(16) no
F19 C16 C17 . . . 118.39(15) no
F19 C16 C15 . . . 118.32(16) no
C15 C16 C17 . . . 123.28(17) no
C16 C17 C18 . . . 118.02(15) no
C13 C18 C17 . . . 121.08(16) no
N3A C4 H4 . . . 121.00 no
C5 C4 H4 . . . 121.00 no
C4 C5 H5 . . . 119.00 no
C6 C5 H5 . . . 119.00 no
C6 C7 H7 . . . 121.00 no
C7A C7 H7 . . . 121.00 no
C13 C14 H14 . . . 119.00 no
C15 C14 H14 . . . 119.00 no
C14 C15 H15 . . . 121.00 no
C16 C15 H15 . . . 121.00 no
C16 C17 H17 . . . 121.00 no
C18 C17 H17 . . . 121.00 no
C13 C18 H18 . . . 119.00 no
C17 C18 H18 . . . 119.00 no
S20 C21 H21A . . . 109.00 no
S20 C21 H21B . . . 109.00 no
S20 C21 H21C . . . 109.00 no
H21A C21 H21B . . . 109.00 no
H21A C21 H21C . . . 109.00 no
H21B C21 H21C . . . 109.00 no

loop_
_geom_bond_atom_site_label_1
_geom_bond_atom_site_label_2
_geom_bond_site_symmetry_1
_geom_bond_site_symmetry_2
_geom_bond_distance
_geom_bond_publ_flag
S20 C9 . . 1.7488(18) no
S20 C21 . . 1.793(2) no
F19 C16 . . 1.359(2) no
N1 N2 . . 1.350(2) no
N1 C7A . . 1.345(2) no
N2 N3 . . 1.295(2) no
N3 N3A . . 1.361(2) no
N3A C4 . . 1.375(2) no
N3A C7A . . 1.362(2) no
N8 C9 . . 1.313(2) no
N8 C12 . . 1.389(2) no
N10 C9 . . 1.356(2) no
N10 C11 . . 1.377(2) no
N10 H10 . . 0.9200 no
C4 C5 . . 1.346(2) no
C5 C6 . . 1.434(2) no
C6 C7 . . 1.382(2) no
C6 C12 . . 1.464(2) no
C7 C7A . . 1.402(2) no
C11 C12 . . 1.385(2) no
C11 C13 . . 1.467(2) no
C13 C18 . . 1.399(2) no
C13 C14 . . 1.399(2) no
C14 C15 . . 1.382(2) no
C15 C16 . . 1.378(2) no
C16 C17 . . 1.375(3) no
C17 C18 . . 1.383(2) no
C4 H4 . . 0.9500 no
C5 H5 . . 0.9500 no
C7 H7 . . 0.9500 no
C14 H14 . . 0.9500 no
C15 H15 . . 0.9500 no
C17 H17 . . 0.9500 no
C18 H18 . . 0.9500 no
C21 H21A . . 0.9800 no
C21 H21B . . 0.9800 no
C21 H21C . . 0.9800 no

loop_
_geom_hbond_atom_site_label_D
_geom_hbond_atom_site_label_H
_geom_hbond_atom_site_label_A
_geom_hbond_site_symmetry_A
_geom_hbond_distance_DH
_geom_hbond_distance_HA
_geom_hbond_distance_DA
_geom_hbond_angle_DHA
_geom_hbond_publ_flag
N10 H10 N1 2_645 0.92 2.06 2.9703(19) 174 yes
N10 H10 N2 2_645 0.92 2.60 3.423(2) 151 yes
C7 H7 N8 . 0.95 2.53 2.847(2) 100 no
C21 H21B F19 4_654 0.98 2.44 3.286(3) 144 yes

loop_
_geom_torsion_atom_site_label_1
_geom_torsion_atom_site_label_2
_geom_torsion_atom_site_label_3
_geom_torsion_atom_site_label_4
_geom_torsion_site_symmetry_1
_geom_torsion_site_symmetry_2
_geom_torsion_site_symmetry_3
_geom_torsion_site_symmetry_4
_geom_torsion
_geom_torsion_publ_flag
C21 S20 C9 N8 . . . . -3.16(18) no
C21 S20 C9 N10 . . . . 174.43(15) no
N2 N1 C7A C7 . . . . 178.07(18) no
N2 N1 C7A N3A . . . . -0.43(18) no
C7A N1 N2 N3 . . . . 0.4(2) no
N1 N2 N3 N3A . . . . -0.1(2) no
N2 N3 N3A C7A . . . . -0.15(18) no
N2 N3 N3A C4 . . . . 177.50(16) no
N3 N3A C7A N1 . . . . 0.37(18) no
N3 N3A C4 C5 . . . . -179.88(15) no
C7A N3A C4 C5 . . . . -2.5(2) no
C4 N3A C7A C7 . . . . 3.9(2) no
N3 N3A C7A C7 . . . . -178.39(15) no
C4 N3A C7A N1 . . . . -177.39(15) no
C12 N8 C9 S20 . . . . 177.95(13) no
C9 N8 C12 C11 . . . . -1.15(18) no
C12 N8 C9 N10 . . . . 0.20(19) no
C9 N8 C12 C6 . . . . 179.17(15) no
C9 N10 C11 C12 . . . . -1.45(18) no
C9 N10 C11 C13 . . . . 174.90(15) no
C11 N10 C9 S20 . . . . -177.08(12) no
C11 N10 C9 N8 . . . . 0.82(19) no
N3A C4 C5 C6 . . . . -1.7(2) no
C4 C5 C6 C7 . . . . 4.4(2) no
C4 C5 C6 C12 . . . . -177.10(16) no
C5 C6 C7 C7A . . . . -3.0(2) no
C5 C6 C12 C11 . . . . 18.8(3) no
C7 C6 C12 N8 . . . . 16.8(2) no
C7 C6 C12 C11 . . . . -162.78(17) no
C5 C6 C12 N8 . . . . -161.63(15) no
C12 C6 C7 C7A . . . . 178.46(15) no
C6 C7 C7A N3A . . . . -0.9(2) no
C6 C7 C7A N1 . . . . -179.22(18) no
N10 C11 C12 N8 . . . . 1.62(18) no
N10 C11 C12 C6 . . . . -178.74(16) no
C13 C11 C12 N8 . . . . -173.91(17) no
C13 C11 C12 C6 . . . . 5.7(3) no
N10 C11 C13 C14 . . . . -136.99(17) no
N10 C11 C13 C18 . . . . 41.5(2) no
C12 C11 C13 C14 . . . . 38.0(3) no
C12 C11 C13 C18 . . . . -143.46(19) no
C11 C13 C14 C15 . . . . -178.13(15) no
C18 C13 C14 C15 . . . . 3.3(2) no
C11 C13 C18 C17 . . . . 178.80(15) no
C14 C13 C18 C17 . . . . -2.6(2) no
C13 C14 C15 C16 . . . . -0.8(2) no
C14 C15 C16 F19 . . . . 178.12(15) no
C14 C15 C16 C17 . . . . -2.6(3) no
F19 C16 C17 C18 . . . . -177.45(15) no
C15 C16 C17 C18 . . . . 3.3(3) no
C16 C17 C18 C13 . . . . -0.6(2) no

loop_
_cod_related_entry_id
_cod_related_entry_database
_cod_related_entry_code
1 ChemSpider 24744359
